data_7202802
loop_
_publ_author_name
'Dobrzycki, Lukasz'
'Wo\'zniak, Krzysztof'

_publ_section_title
;
 Structural consequences of benzidine dihydrochloride substitution in
 the solid state
;
_journal_issue 11
_journal_name_full CrystEngComm
_journal_page_first 1029
_journal_paper_doi 10.1039/b702072d
_journal_volume 9
_journal_year 2007
_chemical_formula_sum 'C12 H4 F8 N2'
_chemical_formula_weight 328.17
_chemical_name_systematic
;
?
;
_space_group_IT_number 61
_symmetry_cell_setting orthorhombic
_symmetry_space_group_name_Hall '-P 2ac 2ab'
_symmetry_space_group_name_H-M 'P b c a'
_atom_sites_solution_hydrogens geom
_atom_sites_solution_primary direct
_atom_sites_solution_secondary difmap
_audit_creation_method SHELXL-97
_cell_angle_alpha 90.00
_cell_angle_beta 90.00
_cell_angle_gamma 90.00
_cell_formula_units_Z 8
_cell_length_a 10.7907(4)
_cell_length_b 8.9839(4)
_cell_length_c 23.1750(8)
_cell_measurement_temperature 104(2)
_cell_volume 2246.64(15)
_computing_cell_refinement
;
CrysAlis RED, Oxford Diffraction Ltd.,
Version 1.171.28cycle4 beta (release 11-11-2005 CrysAlis171 .NET)
(compiled Nov 11 2005,15:50:43)
;
_computing_data_collection
;
CrysAlis CCD, Oxford Diffraction Ltd.,
Version 1.171.28cycle4 beta (release 11-11-2005 CrysAlis171 .NET)
(compiled Nov 11 2005,15:50:43)
;
_computing_data_reduction
;
CrysAlis RED, Oxford Diffraction Ltd.,
Version 1.171.28cycle4 beta (release 11-11-2005 CrysAlis171 .NET)
(compiled Nov 11 2005,15:50:43)
;
_computing_molecular_graphics Diamond
_computing_publication_material SHELXTL-97
_computing_structure_refinement 'SHELXL-97 (Sheldrick, 1997)'
_computing_structure_solution 'SHELXS-97 (Sheldrick, 1990)'
_diffrn_ambient_temperature 104(2)
_diffrn_detector_area_resol_mean 8.6479
_diffrn_measured_fraction_theta_full 0.997
_diffrn_measured_fraction_theta_max 0.967
_diffrn_measurement_device_type KM4CCD
_diffrn_measurement_method 'omega scan'
_diffrn_radiation_monochromator graphite
_diffrn_radiation_source 'fine-focus sealed tube'
_diffrn_radiation_type MoK\a
_diffrn_radiation_wavelength 0.71073
_diffrn_reflns_av_R_equivalents 0.0194
_diffrn_reflns_av_sigmaI/netI 0.0204
_diffrn_reflns_limit_h_max 14
_diffrn_reflns_limit_h_min -14
_diffrn_reflns_limit_k_max 12
_diffrn_reflns_limit_k_min -12
_diffrn_reflns_limit_l_max 31
_diffrn_reflns_limit_l_min -31
_diffrn_reflns_number 31614
_diffrn_reflns_theta_full 28.00
_diffrn_reflns_theta_max 28.70
_diffrn_reflns_theta_min 3.08
_diffrn_standards_decay_% 2
_diffrn_standards_number '1 frame'
_exptl_absorpt_coefficient_mu 0.211
_exptl_absorpt_correction_T_max 0.98
_exptl_absorpt_correction_T_min 0.95
_exptl_absorpt_correction_type multi-scan
_exptl_absorpt_process_details
;
CrysAlis RED, Oxford Diffraction Ltd.,
Version 1.171.28cycle4 beta (release 11-11-2005 CrysAlis171 .NET)
(compiled Nov 11 2005,15:50:43)
Empirical absorption correction using spherical harmonics,
implemented in SCALE3 ABSPACK scaling algorithm.
;
_exptl_crystal_colour colourless
_exptl_crystal_density_diffrn 1.940
_exptl_crystal_density_method 'not measured'
_exptl_crystal_description prismatic
_exptl_crystal_F_000 1296
_exptl_crystal_size_max 0.53
_exptl_crystal_size_mid 0.14
_exptl_crystal_size_min 0.07
_refine_diff_density_max 0.332
_refine_diff_density_min -0.239
_refine_diff_density_rms 0.049
_refine_ls_extinction_coef 0.0017(4)
_refine_ls_extinction_expression Fc^*^=kFc[1+0.001xFc^2^\l^3^/sin(2\q)]^-1/4^
_refine_ls_extinction_method SHELXL
_refine_ls_goodness_of_fit_ref 1.002
_refine_ls_hydrogen_treatment refall
_refine_ls_matrix_type full
_refine_ls_number_parameters 216
_refine_ls_number_reflns 2814
_refine_ls_number_restraints 0
_refine_ls_restrained_S_all 1.002
_refine_ls_R_factor_all 0.0400
_refine_ls_R_factor_gt 0.0273
_refine_ls_shift/su_max 0.001
_refine_ls_shift/su_mean 0.000
_refine_ls_structure_factor_coef Fsqd
_refine_ls_weighting_details 'calc w=1/[\s^2^(Fo^2^)+(0.0534P)^2^+0.0000P] where P=(Fo^2^+2Fc^2^)/3'
_refine_ls_weighting_scheme calc
_refine_ls_wR_factor_gt 0.0802
_refine_ls_wR_factor_ref 0.0823
_reflns_number_gt 2059
_reflns_number_total 2814
_reflns_threshold_expression >2sigma(I)
_cod_data_source_file b702072d.txt
_cod_data_source_block 7
_cod_depositor_comments
;
The following automatic conversions were performed:
'_symmetry_cell_setting' value 'Orthorhombic' changed to 'orthorhombic'
according to '/home/saulius/struct/CIF-dictionaries/cif_core.dic'
dictionary named 'cif_core.dic' version 2.4.1 from 2010-06-29.

Automatic conversion script
Id: cif_fix_enum 1527 2010-12-29 10:47:43Z saulius 
;
_cod_original_sg_symbol_H-M Pbca
_cod_database_code 7202802

loop_
_symmetry_equiv_pos_as_xyz
'x, y, z'
'-x+1/2, -y, z+1/2'
'-x, y+1/2, -z+1/2'
'x+1/2, -y+1/2, -z'
'-x, -y, -z'
'x-1/2, y, -z-1/2'
'x, -y-1/2, z-1/2'
'-x-1/2, y-1/2, z'

loop_
_atom_site_label
_atom_site_type_symbol
_atom_site_fract_x
_atom_site_fract_y
_atom_site_fract_z
_atom_site_U_iso_or_equiv
_atom_site_adp_type
_atom_site_occupancy
_atom_site_symmetry_multiplicity
_atom_site_calc_flag
_atom_site_refinement_flags
_atom_site_disorder_assembly
_atom_site_disorder_group
F2 F 0.81995(6) 0.24325(7) 0.20346(3) 0.02217(18) Uani 1 1 d . . .
F3 F 0.83150(6) 0.24482(8) 0.31932(3) 0.02108(18) Uani 1 1 d . . .
F5 F 0.46565(6) -0.04349(8) 0.32636(3) 0.02052(17) Uani 1 1 d . . .
F6 F 0.45903(6) -0.05019(7) 0.21205(3) 0.02108(17) Uani 1 1 d . . .
F8 F 0.46991(6) 0.21842(7) 0.51582(3) 0.02080(17) Uani 1 1 d . . .
F9 F 0.45829(6) 0.22066(7) 0.40001(3) 0.02125(17) Uani 1 1 d . . .
F11 F 0.85077(6) -0.01320(8) 0.39236(3) 0.02030(17) Uani 1 1 d . . .
F12 F 0.86192(6) -0.00986(8) 0.50766(3) 0.01949(17) Uani 1 1 d . . .
N1 N 0.63724(10) 0.08845(12) 0.14434(4) 0.0196(2) Uani 1 1 d . . .
N2 N 0.67401(10) 0.11491(12) 0.57396(4) 0.0187(2) Uani 1 1 d . . .
C1 C 0.63880(10) 0.09766(12) 0.20435(5) 0.0157(2) Uani 1 1 d . . .
C2 C 0.73162(11) 0.17143(12) 0.23417(4) 0.0161(2) Uani 1 1 d . . .
C3 C 0.73682(10) 0.17283(12) 0.29356(5) 0.0155(2) Uani 1 1 d . . .
C4 C 0.64802(10) 0.10292(12) 0.32745(4) 0.0147(2) Uani 1 1 d . . .
C5 C 0.55522(10) 0.03044(12) 0.29739(5) 0.0152(2) Uani 1 1 d . . .
C6 C 0.55032(10) 0.02658(12) 0.23810(4) 0.0156(2) Uani 1 1 d . . .
C7 C 0.66736(10) 0.10742(12) 0.51443(4) 0.0145(2) Uani 1 1 d . . .
C8 C 0.56530(10) 0.16256(12) 0.48465(5) 0.0155(2) Uani 1 1 d . . .
C9 C 0.55921(10) 0.16178(12) 0.42537(5) 0.0152(2) Uani 1 1 d . . .
C10 C 0.65400(10) 0.10382(12) 0.39150(4) 0.0143(2) Uani 1 1 d . . .
C11 C 0.75547(10) 0.04770(13) 0.42153(4) 0.0149(2) Uani 1 1 d . . .
C12 C 0.76223(10) 0.04903(12) 0.48098(4) 0.0150(2) Uani 1 1 d . . .
H1A H 0.6696(14) 0.1683(18) 0.1253(6) 0.042(4) Uiso 1 1 d . . .
H1B H 0.5679(13) 0.0577(15) 0.1313(5) 0.026(4) Uiso 1 1 d . . .
H2A H 0.6037(15) 0.1075(17) 0.5906(6) 0.046(5) Uiso 1 1 d . . .
H2B H 0.7309(14) 0.0609(16) 0.5895(5) 0.027(4) Uiso 1 1 d . . .

loop_
_atom_site_aniso_label
_atom_site_aniso_U_11
_atom_site_aniso_U_22
_atom_site_aniso_U_33
_atom_site_aniso_U_23
_atom_site_aniso_U_13
_atom_site_aniso_U_12
F2 0.0242(4) 0.0249(4) 0.0174(3) 0.0032(3) 0.0060(3) -0.0067(3)
F3 0.0220(4) 0.0221(4) 0.0191(3) -0.0003(3) -0.0016(3) -0.0081(3)
F5 0.0190(3) 0.0274(4) 0.0152(3) 0.0025(3) 0.0034(3) -0.0066(3)
F6 0.0198(4) 0.0272(4) 0.0162(3) -0.0002(3) -0.0035(3) -0.0055(3)
F8 0.0187(4) 0.0251(4) 0.0186(3) -0.0029(3) 0.0066(3) 0.0045(3)
F9 0.0176(3) 0.0266(4) 0.0195(3) 0.0002(3) -0.0028(3) 0.0062(3)
F11 0.0185(3) 0.0262(4) 0.0162(3) -0.0009(3) 0.0051(3) 0.0069(3)
F12 0.0172(4) 0.0250(4) 0.0163(3) 0.0017(3) -0.0026(3) 0.0048(3)
N1 0.0227(6) 0.0242(6) 0.0118(5) 0.0023(4) 0.0007(4) -0.0020(5)
N2 0.0212(5) 0.0235(6) 0.0113(5) 0.0002(4) 0.0015(4) 0.0009(5)
C1 0.0190(6) 0.0149(6) 0.0131(5) 0.0007(4) 0.0014(4) 0.0045(5)
C2 0.0178(6) 0.0147(6) 0.0158(5) 0.0030(4) 0.0053(5) 0.0002(5)
C3 0.0159(5) 0.0138(6) 0.0168(5) -0.0006(4) -0.0012(5) -0.0006(4)
C4 0.0176(6) 0.0147(6) 0.0118(5) 0.0008(4) 0.0008(4) 0.0028(5)
C5 0.0145(5) 0.0165(6) 0.0145(5) 0.0030(4) 0.0033(4) 0.0000(4)
C6 0.0154(6) 0.0166(6) 0.0147(5) -0.0005(4) -0.0024(4) 0.0007(5)
C7 0.0182(5) 0.0129(6) 0.0124(5) -0.0002(4) 0.0018(4) -0.0035(5)
C8 0.0156(6) 0.0144(6) 0.0166(5) -0.0020(4) 0.0052(4) 0.0006(5)
C9 0.0145(5) 0.0140(6) 0.0172(5) 0.0004(4) -0.0022(4) 0.0000(4)
C10 0.0167(5) 0.0138(6) 0.0125(5) 0.0002(4) 0.0003(4) -0.0010(5)
C11 0.0146(5) 0.0155(6) 0.0147(5) -0.0008(4) 0.0037(4) 0.0009(4)
C12 0.0142(5) 0.0149(6) 0.0158(5) 0.0016(4) -0.0017(4) 0.0001(4)

loop_
_atom_type_symbol
_atom_type_description
_atom_type_scat_dispersion_real
_atom_type_scat_dispersion_imag
_atom_type_scat_source
C C 0.0033 0.0016 'International Tables Vol C Tables 4.2.6.8 and 6.1.1.4'
H H 0.0000 0.0000 'International Tables Vol C Tables 4.2.6.8 and 6.1.1.4'
N N 0.0061 0.0033 'International Tables Vol C Tables 4.2.6.8 and 6.1.1.4'
F F 0.0171 0.0103 'International Tables Vol C Tables 4.2.6.8 and 6.1.1.4'

loop_
_geom_angle_atom_site_label_1
_geom_angle_atom_site_label_2
_geom_angle_atom_site_label_3
_geom_angle
_geom_angle_site_symmetry_1
_geom_angle_site_symmetry_3
_geom_angle_publ_flag
C1 N1 H1A 115.5(9) . . ?
C1 N1 H1B 112.6(9) . . ?
H1A N1 H1B 114.8(13) . . ?
C7 N2 H2A 113.6(10) . . ?
C7 N2 H2B 115.2(9) . . ?
H2A N2 H2B 113.7(13) . . ?
C2 C1 C6 115.83(10) . . ?
C2 C1 N1 122.34(10) . . ?
C6 C1 N1 121.75(10) . . ?
F2 C2 C3 119.50(10) . . ?
F2 C2 C1 118.35(9) . . ?
C3 C2 C1 122.15(10) . . ?
F3 C3 C2 118.52(10) . . ?
F3 C3 C4 119.30(9) . . ?
C2 C3 C4 122.19(10) . . ?
C5 C4 C3 115.33(9) . . ?
C5 C4 C10 122.49(9) . . ?
C3 C4 C10 122.17(10) . . ?
F5 C5 C6 117.15(10) . . ?
F5 C5 C4 119.95(9) . . ?
C6 C5 C4 122.88(10) . . ?
F6 C6 C5 119.29(10) . . ?
F6 C6 C1 119.07(9) . . ?
C5 C6 C1 121.62(10) . . ?
N2 C7 C12 122.51(10) . . ?
N2 C7 C8 121.24(10) . . ?
C12 C7 C8 116.22(9) . . ?
F8 C8 C9 119.90(10) . . ?
F8 C8 C7 117.98(9) . . ?
C9 C8 C7 122.12(10) . . ?
F9 C9 C8 118.22(9) . . ?
F9 C9 C10 119.73(9) . . ?
C8 C9 C10 122.05(10) . . ?
C9 C10 C11 115.59(9) . . ?
C9 C10 C4 122.28(9) . . ?
C11 C10 C4 122.12(9) . . ?
F11 C11 C12 117.68(9) . . ?
F11 C11 C10 119.78(9) . . ?
C12 C11 C10 122.53(10) . . ?
F12 C12 C11 119.77(9) . . ?
F12 C12 C7 118.74(9) . . ?
C11 C12 C7 121.48(10) . . ?

loop_
_geom_bond_atom_site_label_1
_geom_bond_atom_site_label_2
_geom_bond_distance
_geom_bond_site_symmetry_2
_geom_bond_publ_flag
F2 C2 1.3533(12) . ?
F3 C3 1.3485(12) . ?
F5 C5 1.3512(12) . ?
F6 C6 1.3456(12) . ?
F8 C8 1.3540(12) . ?
F9 C9 1.3458(12) . ?
F11 C11 1.3468(12) . ?
F12 C12 1.3488(12) . ?
N1 C1 1.3932(14) . ?
N1 H1A 0.912(16) . ?
N1 H1B 0.854(14) . ?
N2 C7 1.3832(14) . ?
N2 H2A 0.853(16) . ?
N2 H2B 0.862(15) . ?
C1 C2 1.3856(15) . ?
C1 C6 1.3897(15) . ?
C2 C3 1.3776(15) . ?
C3 C4 1.3889(15) . ?
C4 C5 1.3828(15) . ?
C4 C10 1.4859(14) . ?
C5 C6 1.3755(15) . ?
C7 C12 1.3870(15) . ?
C7 C8 1.3909(15) . ?
C8 C9 1.3753(15) . ?
C9 C10 1.3905(15) . ?
C10 C11 1.3920(15) . ?
C11 C12 1.3797(14) . ?

loop_
_geom_hbond_atom_site_label_D
_geom_hbond_atom_site_label_H
_geom_hbond_atom_site_label_A
_geom_hbond_distance_DH
_geom_hbond_distance_HA
_geom_hbond_distance_DA
_geom_hbond_angle_DHA
_geom_hbond_site_symmetry_A
N1 H1A N2 0.912(16) 2.283(16) 3.1497(15) 158.7(13) 7_565
N1 H1B F11 0.854(14) 2.489(14) 3.3337(13) 170.6(12) 6_556
N2 H2A F5 0.853(16) 2.144(15) 2.8319(11) 137.4(13) 5_656
N2 H2B N1 0.862(15) 2.332(15) 3.1854(15) 170.5(12) 2_655

loop_
_geom_torsion_atom_site_label_1
_geom_torsion_atom_site_label_2
_geom_torsion_atom_site_label_3
_geom_torsion_atom_site_label_4
_geom_torsion
_geom_torsion_site_symmetry_1
_geom_torsion_site_symmetry_2
_geom_torsion_site_symmetry_3
_geom_torsion_site_symmetry_4
_geom_torsion_publ_flag
C6 C1 C2 F2 -179.68(9) . . . . ?
N1 C1 C2 F2 3.50(16) . . . . ?
C6 C1 C2 C3 0.74(16) . . . . ?
N1 C1 C2 C3 -176.09(11) . . . . ?
F2 C2 C3 F3 -0.83(15) . . . . ?
C1 C2 C3 F3 178.75(10) . . . . ?
F2 C2 C3 C4 179.12(10) . . . . ?
C1 C2 C3 C4 -1.31(17) . . . . ?
F3 C3 C4 C5 -179.26(9) . . . . ?
C2 C3 C4 C5 0.79(16) . . . . ?
F3 C3 C4 C10 -0.37(15) . . . . ?
C2 C3 C4 C10 179.69(10) . . . . ?
C3 C4 C5 F5 178.73(9) . . . . ?
C10 C4 C5 F5 -0.17(16) . . . . ?
C3 C4 C5 C6 0.21(16) . . . . ?
C10 C4 C5 C6 -178.69(10) . . . . ?
F5 C5 C6 F6 -0.57(15) . . . . ?
C4 C5 C6 F6 177.99(10) . . . . ?
F5 C5 C6 C1 -179.29(9) . . . . ?
C4 C5 C6 C1 -0.74(18) . . . . ?
C2 C1 C6 F6 -178.48(9) . . . . ?
N1 C1 C6 F6 -1.63(16) . . . . ?
C2 C1 C6 C5 0.25(16) . . . . ?
N1 C1 C6 C5 177.10(10) . . . . ?
N2 C7 C8 F8 -2.70(15) . . . . ?
C12 C7 C8 F8 179.01(9) . . . . ?
N2 C7 C8 C9 177.24(10) . . . . ?
C12 C7 C8 C9 -1.06(16) . . . . ?
F8 C8 C9 F9 1.54(15) . . . . ?
C7 C8 C9 F9 -178.40(10) . . . . ?
F8 C8 C9 C10 -179.11(9) . . . . ?
C7 C8 C9 C10 0.95(17) . . . . ?
F9 C9 C10 C11 178.94(10) . . . . ?
C8 C9 C10 C11 -0.40(16) . . . . ?
F9 C9 C10 C4 -0.55(16) . . . . ?
C8 C9 C10 C4 -179.89(10) . . . . ?
C5 C4 C10 C9 -59.78(15) . . . . ?
C3 C4 C10 C9 121.40(12) . . . . ?
C5 C4 C10 C11 120.77(12) . . . . ?
C3 C4 C10 C11 -58.05(15) . . . . ?
C9 C10 C11 F11 178.79(9) . . . . ?
C4 C10 C11 F11 -1.72(16) . . . . ?
C9 C10 C11 C12 0.03(16) . . . . ?
C4 C10 C11 C12 179.52(10) . . . . ?
F11 C11 C12 F12 -0.17(16) . . . . ?
C10 C11 C12 F12 178.61(10) . . . . ?
F11 C11 C12 C7 -178.98(10) . . . . ?
C10 C11 C12 C7 -0.20(18) . . . . ?
N2 C7 C12 F12 3.59(16) . . . . ?
C8 C7 C12 F12 -178.14(10) . . . . ?
N2 C7 C12 C11 -177.59(11) . . . . ?
C8 C7 C12 C11 0.69(16) . . . . ?

loop_
_cod_related_entry_id
_cod_related_entry_database
_cod_related_entry_code
1 ChemSpider 63751
